data_2242034
loop_
_publ_author_name
'H\"okelek, Tuncer'
'Akduran, Nurcan'
'\"Ozen, Azer'
'U\(gurlu, G\"uvent\"urk'
'Necefo\(glu, Hacali'

_publ_section_title
;
 Crystal structure of
 bis(\m-3-nitrobenzoato)-\k^3^<i>O</i>,<i>O</i>':<i>O</i>;\k^3^<i>O</i>:<i>O</i>,<i>O</i>'-bis[bis(3-cyanopyridine-\k<i>N</i>^1^)(3-nitrobenzoato-\k^2^<i>O</i>,<i>O</i>')cadmium]
;
_journal_coeditor_code WM5366
_journal_issue 3
_journal_name_full 'Acta Crystallographica Section E'
_journal_page_first 413
_journal_page_last 416
_journal_paper_doi 10.1107/S2056989017002675
_journal_volume 73
_journal_year 2017
_chemical_formula_iupac '[Cd2 (C7 H4 N O4)4 (C6 H4 N2)4]'
_chemical_formula_moiety 'C52 H32 Cd2 N12 O16'
_chemical_formula_sum 'C52 H32 Cd2 N12 O16'
_chemical_formula_weight 1305.72
_chemical_name_systematic
Bis(\m-3-nitrobenzoato)-\k^3^<i>O</i>,<i>O</i>':<i>O</i>;\k^3^<i>O</i>:<i>O</i>,<i>O</i>'-bis[bis(3-cyanopyridine-\k<i>N</i>^1^)(3-nitrobenzoato-\k^2^<i>O</i>,<i>O</i>')cadmium]
_space_group_IT_number 2
_symmetry_cell_setting triclinic
_symmetry_space_group_name_Hall '-P 1'
_symmetry_space_group_name_H-M 'P -1'
_atom_sites_solution_hydrogens geom
_atom_sites_solution_primary direct
_atom_sites_solution_secondary difmap
_audit_creation_method SHELXL-97
_cell_angle_alpha 105.022(3)
_cell_angle_beta 97.347(3)
_cell_angle_gamma 104.866(2)
_cell_formula_units_Z 1
_cell_length_a 8.5237(3)
_cell_length_b 12.7145(4)
_cell_length_c 13.0583(5)
_cell_measurement_reflns_used 9607
_cell_measurement_temperature 296
_cell_measurement_theta_max 28.33
_cell_measurement_theta_min 3.08
_cell_volume 1292.12(8)
_computing_cell_refinement
;
<i>SAINT</i> (Bruker, 2012)
;
_computing_data_collection
;
<i>APEX2</i> (Bruker, 2012)
;
_computing_data_reduction
;
<i>SAINT</i> (Bruker, 2012)'
;
_computing_molecular_graphics
;
<i>ORTEP-3</i> for Windows (Farrugia, 2012)
;
_computing_publication_material
;
WinGX (Farrugia, 2012) and PLATON (Spek, 2009)
;
_computing_structure_refinement
;
<i>SHELXL97</i> (Sheldrick, 2008)
;
_computing_structure_solution
;
<i>SHELXS97</i> (Sheldrick, 2008)
;
_diffrn_ambient_temperature 296(2)
_diffrn_measured_fraction_theta_full 0.996
_diffrn_measured_fraction_theta_max 0.996
_diffrn_measurement_device_type 'Bruker APEXII CCD'
_diffrn_measurement_method '\f and \w scans'
_diffrn_radiation_monochromator graphite
_diffrn_radiation_source 'fine-focus sealed tube'
_diffrn_radiation_type MoK\a
_diffrn_radiation_wavelength 0.71073
_diffrn_reflns_av_R_equivalents 0.0291
_diffrn_reflns_av_sigmaI/netI 0.0140
_diffrn_reflns_limit_h_max 11
_diffrn_reflns_limit_h_min -11
_diffrn_reflns_limit_k_max 16
_diffrn_reflns_limit_k_min -16
_diffrn_reflns_limit_l_max 17
_diffrn_reflns_limit_l_min -17
_diffrn_reflns_number 65471
_diffrn_reflns_theta_full 28.33
_diffrn_reflns_theta_max 28.33
_diffrn_reflns_theta_min 3.08
_exptl_absorpt_coefficient_mu 0.908
_exptl_absorpt_correction_T_max 0.7457
_exptl_absorpt_correction_T_min 0.6150
_exptl_absorpt_correction_type multi-scan
_exptl_absorpt_process_details
;
(<i>SADABS</i>; Bruker, 2012)
;
_exptl_crystal_colour colourless
_exptl_crystal_density_diffrn 1.678
_exptl_crystal_density_method 'not measured'
_exptl_crystal_description prism
_exptl_crystal_F_000 652
_exptl_crystal_size_max 0.28
_exptl_crystal_size_mid 0.20
_exptl_crystal_size_min 0.18
_refine_diff_density_max 1.006
_refine_diff_density_min -0.753
_refine_ls_extinction_method none
_refine_ls_goodness_of_fit_ref 1.218
_refine_ls_hydrogen_treatment constr
_refine_ls_matrix_type full
_refine_ls_number_parameters 370
_refine_ls_number_reflns 6414
_refine_ls_number_restraints 0
_refine_ls_restrained_S_all 1.218
_refine_ls_R_factor_all 0.0348
_refine_ls_R_factor_gt 0.0293
_refine_ls_shift/su_max 0.001
_refine_ls_shift/su_mean 0.000
_refine_ls_structure_factor_coef Fsqd
_refine_ls_weighting_details 'calc w=1/[\s^2^(Fo^2^)+(0.0277P)^2^+0.8651P] where P=(Fo^2^+2Fc^2^)/3'
_refine_ls_weighting_scheme calc
_refine_ls_wR_factor_gt 0.0674
_refine_ls_wR_factor_ref 0.0722
_reflns_number_gt 5828
_reflns_number_total 6414
_reflns_threshold_expression I>2sigma(I)
_cod_data_source_file wm5366sup1.cif
_cod_data_source_block I
_cod_database_code 2242034

loop_
_symmetry_equiv_pos_as_xyz
'x, y, z'
'-x, -y, -z'

loop_
_atom_site_type_symbol
_atom_site_label
_atom_site_fract_x
_atom_site_fract_y
_atom_site_fract_z
_atom_site_U_iso_or_equiv
_atom_site_adp_type
_atom_site_calc_flag
_atom_site_refinement_flags
_atom_site_occupancy
_atom_site_symmetry_multiplicity
Cd Cd1 0.151839(18) 0.436274(11) 0.419807(11) 0.03200(6) Uani d . 1 1
O O1 0.0821(2) 0.25149(13) 0.30752(14) 0.0448(4) Uani d . 1 1
O O2 0.3355(2) 0.35240(13) 0.30991(15) 0.0480(4) Uani d . 1 1
O O3 -0.0992(3) -0.15593(16) 0.12938(19) 0.0675(6) Uani d . 1 1
O O4 0.0033(3) -0.22812(15) -0.00392(17) 0.0646(5) Uani d . 1 1
O O5 0.1364(2) 0.61626(13) 0.55320(14) 0.0431(4) Uani d . 1 1
O O6 0.3515(2) 0.61460(13) 0.47720(13) 0.0414(3) Uani d . 1 1
O O7 0.8058(3) 0.9744(2) 0.5573(3) 0.1093(12) Uani d . 1 1
O O8 0.7807(3) 1.13029(18) 0.6485(3) 0.0928(9) Uani d . 1 1
N N1 0.0007(3) -0.14806(16) 0.07056(17) 0.0435(4) Uani d . 1 1
N N2 0.7303(3) 1.02738(18) 0.6099(2) 0.0537(5) Uani d . 1 1
N N3 0.2275(2) 0.37248(14) 0.56414(14) 0.0320(3) Uani d . 1 1
N N4 0.6329(5) 0.5371(3) 0.8932(3) 0.1256(18) Uani d . 1 1
N N5 0.0320(2) 0.48389(15) 0.27322(14) 0.0358(4) Uani d . 1 1
N N6 -0.3803(3) 0.2705(2) -0.0491(2) 0.0685(7) Uani d . 1 1
C C1 0.2174(3) 0.26302(16) 0.27548(16) 0.0324(4) Uani d . 1 1
C C2 0.2308(3) 0.16188(17) 0.19015(17) 0.0322(4) Uani d . 1 1
C C3 0.1160(3) 0.05585(17) 0.17155(17) 0.0330(4) Uani d . 1 1
H H3 0.0350 0.0469 0.2127 0.040 Uiso calc R 1 1
C C4 0.1244(3) -0.03626(17) 0.09058(17) 0.0347(4) Uani d . 1 1
C C5 0.2408(3) -0.0262(2) 0.0267(2) 0.0459(5) Uani d . 1 1
H H5 0.2429 -0.0892 -0.0279 0.055 Uiso calc R 1 1
C C6 0.3544(4) 0.0798(2) 0.0456(2) 0.0535(6) Uani d . 1 1
H H6 0.4340 0.0886 0.0034 0.064 Uiso calc R 1 1
C C7 0.3498(3) 0.1736(2) 0.1279(2) 0.0447(5) Uani d . 1 1
H H7 0.4274 0.2445 0.1410 0.054 Uiso calc R 1 1
C C8 0.2760(2) 0.66594(16) 0.53913(16) 0.0315(4) Uani d . 1 1
C C9 0.3550(2) 0.79211(16) 0.59657(16) 0.0312(4) Uani d . 1 1
C C10 0.5053(3) 0.84920(17) 0.57676(18) 0.0346(4) Uani d . 1 1
H H10 0.5592 0.8106 0.5294 0.042 Uiso calc R 1 1
C C11 0.5721(3) 0.96539(17) 0.62989(19) 0.0384(5) Uani d . 1 1
C C12 0.4989(3) 1.02590(19) 0.7024(2) 0.0491(6) Uani d . 1 1
H H12 0.5479 1.1036 0.7373 0.059 Uiso calc R 1 1
C C13 0.3506(4) 0.9677(2) 0.7217(2) 0.0565(7) Uani d . 1 1
H H13 0.2988 1.0064 0.7706 0.068 Uiso calc R 1 1
C C14 0.2785(3) 0.8520(2) 0.6685(2) 0.0453(5) Uani d . 1 1
H H14 0.1776 0.8140 0.6811 0.054 Uiso calc R 1 1
C C15 0.3517(3) 0.43881(18) 0.64654(18) 0.0360(4) Uani d . 1 1
H H15 0.4061 0.5123 0.6466 0.043 Uiso calc R 1 1
C C16 0.4023(3) 0.4017(2) 0.73219(19) 0.0414(5) Uani d . 1 1
C C17 0.3240(3) 0.2918(2) 0.7327(2) 0.0479(6) Uani d . 1 1
H H17 0.3567 0.2653 0.7894 0.058 Uiso calc R 1 1
C C18 0.1962(3) 0.2229(2) 0.6465(2) 0.0503(6) Uani d . 1 1
H H18 0.1411 0.1486 0.6437 0.060 Uiso calc R 1 1
C C19 0.1517(3) 0.26648(19) 0.56478(19) 0.0417(5) Uani d . 1 1
H H19 0.0649 0.2200 0.5072 0.050 Uiso calc R 1 1
C C20 0.5330(4) 0.4779(3) 0.8215(3) 0.0706(10) Uani d . 1 1
C C21 -0.0872(3) 0.40583(18) 0.19319(17) 0.0375(4) Uani d . 1 1
H H21 -0.1240 0.3318 0.1971 0.045 Uiso calc R 1 1
C C22 -0.1584(3) 0.43099(19) 0.10448(17) 0.0373(4) Uani d . 1 1
C C23 -0.1049(3) 0.5416(2) 0.09792(19) 0.0462(5) Uani d . 1 1
H H23 -0.1512 0.5609 0.0397 0.055 Uiso calc R 1 1
C C24 0.0186(4) 0.6213(2) 0.1803(2) 0.0541(7) Uani d . 1 1
H H24 0.0579 0.6960 0.1787 0.065 Uiso calc R 1 1
C C25 0.0835(3) 0.58913(19) 0.26552(19) 0.0460(6) Uani d . 1 1
H H25 0.1675 0.6438 0.3204 0.055 Uiso calc R 1 1
C C26 -0.2833(3) 0.3418(2) 0.0192(2) 0.0484(6) Uani d . 1 1

loop_
_atom_site_aniso_label
_atom_site_aniso_U_11
_atom_site_aniso_U_22
_atom_site_aniso_U_33
_atom_site_aniso_U_12
_atom_site_aniso_U_13
_atom_site_aniso_U_23
Cd1 0.03932(9) 0.02142(7) 0.02841(8) 0.00423(6) 0.00100(6) 0.00389(5)
O1 0.0451(9) 0.0315(8) 0.0489(9) 0.0062(7) 0.0178(7) -0.0009(7)
O2 0.0433(9) 0.0304(8) 0.0549(10) -0.0010(7) 0.0077(8) 0.0003(7)
O3 0.0779(14) 0.0390(10) 0.0778(14) 0.0002(9) 0.0284(12) 0.0163(10)
O4 0.0769(14) 0.0324(9) 0.0658(13) 0.0110(9) 0.0042(10) -0.0060(8)
O5 0.0372(8) 0.0272(7) 0.0521(9) -0.0040(6) 0.0057(7) 0.0061(7)
O6 0.0422(8) 0.0266(7) 0.0437(8) 0.0026(6) 0.0061(7) 0.0000(6)
O7 0.0819(17) 0.0595(14) 0.155(3) -0.0138(12) 0.0739(19) -0.0093(16)
O8 0.0713(15) 0.0345(10) 0.141(2) -0.0190(10) 0.0299(15) 0.0046(13)
N1 0.0528(11) 0.0276(9) 0.0451(11) 0.0108(8) -0.0003(9) 0.0091(8)
N2 0.0436(11) 0.0353(10) 0.0650(14) -0.0075(9) 0.0087(10) 0.0070(10)
N3 0.0325(8) 0.0287(8) 0.0325(8) 0.0070(7) 0.0044(7) 0.0091(7)
N4 0.136(3) 0.085(2) 0.103(3) -0.028(2) -0.077(2) 0.050(2)
N5 0.0488(10) 0.0272(8) 0.0279(8) 0.0093(7) 0.0024(7) 0.0072(7)
N6 0.0717(16) 0.0507(14) 0.0597(15) -0.0003(12) -0.0179(13) 0.0112(12)
C1 0.0396(10) 0.0240(9) 0.0312(9) 0.0086(8) 0.0033(8) 0.0072(7)
C2 0.0361(10) 0.0269(9) 0.0346(10) 0.0122(8) 0.0055(8) 0.0093(8)
C3 0.0373(10) 0.0282(9) 0.0332(10) 0.0105(8) 0.0056(8) 0.0092(8)
C4 0.0411(11) 0.0259(9) 0.0348(10) 0.0110(8) 0.0006(8) 0.0081(8)
C5 0.0548(14) 0.0371(11) 0.0464(13) 0.0196(10) 0.0167(11) 0.0048(10)
C6 0.0565(15) 0.0471(14) 0.0628(16) 0.0197(12) 0.0313(13) 0.0136(12)
C7 0.0437(12) 0.0347(11) 0.0540(14) 0.0086(9) 0.0183(10) 0.0098(10)
C8 0.0323(9) 0.0236(9) 0.0298(9) 0.0016(7) -0.0040(7) 0.0055(7)
C9 0.0303(9) 0.0221(8) 0.0321(9) 0.0004(7) -0.0020(7) 0.0045(7)
C10 0.0331(10) 0.0246(9) 0.0387(11) 0.0027(7) 0.0041(8) 0.0047(8)
C11 0.0321(10) 0.0261(9) 0.0452(12) -0.0034(8) -0.0006(9) 0.0071(8)
C12 0.0485(13) 0.0230(10) 0.0587(15) 0.0004(9) 0.0032(11) -0.0023(10)
C13 0.0547(15) 0.0342(12) 0.0656(17) 0.0061(11) 0.0202(13) -0.0062(11)
C14 0.0387(11) 0.0332(11) 0.0509(13) -0.0005(9) 0.0118(10) 0.0007(10)
C15 0.0334(10) 0.0317(10) 0.0388(11) 0.0042(8) 0.0001(8) 0.0128(8)
C16 0.0376(11) 0.0411(12) 0.0431(12) 0.0086(9) -0.0002(9) 0.0162(10)
C17 0.0519(14) 0.0486(13) 0.0483(13) 0.0137(11) 0.0059(11) 0.0269(11)
C18 0.0567(15) 0.0351(12) 0.0568(15) 0.0034(10) 0.0089(12) 0.0222(11)
C19 0.0432(12) 0.0323(10) 0.0411(12) 0.0017(9) 0.0021(9) 0.0095(9)
C20 0.0715(19) 0.0570(17) 0.0665(19) -0.0031(14) -0.0272(16) 0.0329(15)
C21 0.0454(12) 0.0296(10) 0.0336(10) 0.0072(9) 0.0035(9) 0.0093(8)
C22 0.0408(11) 0.0361(11) 0.0310(10) 0.0106(9) 0.0019(8) 0.0070(8)
C23 0.0601(15) 0.0393(12) 0.0379(11) 0.0157(11) -0.0025(10) 0.0148(10)
C24 0.0765(18) 0.0296(11) 0.0472(13) 0.0060(11) -0.0058(12) 0.0155(10)
C25 0.0605(15) 0.0284(10) 0.0369(11) 0.0030(10) -0.0055(10) 0.0075(9)
C26 0.0533(14) 0.0412(12) 0.0430(12) 0.0080(11) -0.0028(11) 0.0123(10)

loop_
_atom_type_symbol
_atom_type_description
_atom_type_scat_dispersion_real
_atom_type_scat_dispersion_imag
_atom_type_scat_source
C C 0.0030 0.0020 'International Tables Vol C Tables 4.2.6.8 and 6.1.1.4'
H H 0.0000 0.0000 'International Tables Vol C Tables 4.2.6.8 and 6.1.1.4'
Cd Cd -0.8080 1.2020 'International Tables Vol C Tables 4.2.6.8 and 6.1.1.4'
N N 0.0060 0.0030 'International Tables Vol C Tables 4.2.6.8 and 6.1.1.4'
O O 0.0110 0.0060 'International Tables Vol C Tables 4.2.6.8 and 6.1.1.4'

loop_
_geom_angle_atom_site_label_1
_geom_angle_atom_site_label_2
_geom_angle_atom_site_label_3
_geom_angle_site_symmetry_1
_geom_angle_site_symmetry_3
_geom_angle
O1 Cd1 O2 . . 54.33(5)
O1 Cd1 O5 . . 161.73(6)
O1 Cd1 O5 . 2_566 85.39(6)
O1 Cd1 O6 . . 144.74(6)
O1 Cd1 N3 . . 88.63(6)
O1 Cd1 N5 . . 87.92(6)
O1 Cd1 C1 . . 27.40(6)
O2 Cd1 O5 . . 143.94(5)
O2 Cd1 C1 . . 26.95(6)
O5 Cd1 O2 2_566 . 139.57(5)
O5 Cd1 O5 2_566 . 76.40(5)
O5 Cd1 C1 . . 170.87(6)
O5 Cd1 C1 2_566 . 112.66(6)
O6 Cd1 O2 . . 90.60(5)
O6 Cd1 O5 . . 53.47(5)
O6 Cd1 O5 . 2_566 129.14(5)
O6 Cd1 N5 . . 89.46(6)
O6 Cd1 C1 . . 117.41(6)
N3 Cd1 O2 . . 93.62(6)
N3 Cd1 O5 . . 89.29(6)
N3 Cd1 O5 . 2_566 88.16(6)
N3 Cd1 O6 . . 98.23(6)
N3 Cd1 N5 . . 170.84(6)
N3 Cd1 C1 . . 92.02(6)
N5 Cd1 O2 . . 91.25(6)
N5 Cd1 O5 . . 91.33(6)
N5 Cd1 O5 . 2_566 83.11(6)
N5 Cd1 C1 . . 88.81(6)
C1 O1 Cd1 . . 95.65(12)
C1 O2 Cd1 . . 86.70(13)
Cd1 O5 Cd1 2_566 . 103.60(5)
C8 O5 Cd1 . 2_566 165.65(15)
C8 O5 Cd1 . . 87.27(13)
C8 O6 Cd1 . . 97.16(12)
O3 N1 C4 . . 118.33(19)
O4 N1 O3 . . 123.3(2)
O4 N1 C4 . . 118.4(2)
O7 N2 O8 . . 122.4(2)
O7 N2 C11 . . 119.0(2)
O8 N2 C11 . . 118.6(2)
C15 N3 Cd1 . . 120.77(14)
C15 N3 C19 . . 118.26(19)
C19 N3 Cd1 . . 120.93(14)
C21 N5 Cd1 . . 121.21(14)
C25 N5 Cd1 . . 121.09(15)
C25 N5 C21 . . 117.68(19)
O1 C1 Cd1 . . 56.96(10)
O1 C1 C2 . . 116.79(18)
O2 C1 Cd1 . . 66.35(12)
O2 C1 O1 . . 123.24(19)
O2 C1 C2 . . 120.0(2)
C2 C1 Cd1 . . 172.89(15)
C3 C2 C1 . . 118.64(19)
C7 C2 C1 . . 121.51(19)
C7 C2 C3 . . 119.80(19)
C2 C3 H3 . . 120.6
C4 C3 C2 . . 118.7(2)
C4 C3 H3 . . 120.6
C3 C4 N1 . . 118.3(2)
C5 C4 N1 . . 119.2(2)
C5 C4 C3 . . 122.4(2)
C4 C5 C6 . . 118.5(2)
C4 C5 H5 . . 120.8
C6 C5 H5 . . 120.8
C5 C6 C7 . . 120.1(2)
C5 C6 H6 . . 120.0
C7 C6 H6 . . 120.0
C2 C7 C6 . . 120.5(2)
C2 C7 H7 . . 119.7
C6 C7 H7 . . 119.7
O5 C8 C9 . . 119.48(19)
O6 C8 O5 . . 122.10(18)
O6 C8 C9 . . 118.41(18)
C10 C9 C8 . . 119.84(19)
C14 C9 C8 . . 120.56(19)
C14 C9 C10 . . 119.60(18)
C9 C10 H10 . . 121.0
C11 C10 C9 . . 117.9(2)
C11 C10 H10 . . 121.0
C10 C11 N2 . . 118.8(2)
C12 C11 N2 . . 117.92(19)
C12 C11 C10 . . 123.3(2)
C11 C12 C13 . . 118.0(2)
C11 C12 H12 . . 121.0
C13 C12 H12 . . 121.0
C12 C13 C14 . . 120.3(2)
C12 C13 H13 . . 119.8
C14 C13 H13 . . 119.8
C9 C14 H14 . . 119.6
C13 C14 C9 . . 120.9(2)
C13 C14 H14 . . 119.6
N3 C15 C16 . . 121.9(2)
N3 C15 H15 . . 119.0
C16 C15 H15 . . 119.0
C15 C16 C17 . . 119.8(2)
C15 C16 C20 . . 119.9(2)
C17 C16 C20 . . 120.3(2)
C16 C17 H17 . . 120.9
C18 C17 C16 . . 118.1(2)
C18 C17 H17 . . 120.9
C17 C18 H18 . . 120.7
C19 C18 C17 . . 118.7(2)
C19 C18 H18 . . 120.7
N3 C19 C18 . . 123.2(2)
N3 C19 H19 . . 118.4
C18 C19 H19 . . 118.4
N4 C20 C16 . . 178.3(5)
N5 C21 C22 . . 122.5(2)
N5 C21 H21 . . 118.7
C22 C21 H21 . . 118.7
C21 C22 C23 . . 119.3(2)
C21 C22 C26 . . 119.7(2)
C23 C22 C26 . . 121.0(2)
C22 C23 H23 . . 121.1
C24 C23 C22 . . 117.9(2)
C24 C23 H23 . . 121.1
C23 C24 C25 . . 119.2(2)
C23 C24 H24 . . 120.4
C25 C24 H24 . . 120.4
N5 C25 C24 . . 123.4(2)
N5 C25 H25 . . 118.3
C24 C25 H25 . . 118.3
N6 C26 C22 . . 178.8(3)

loop_
_geom_bond_atom_site_label_1
_geom_bond_atom_site_label_2
_geom_bond_site_symmetry_2
_geom_bond_distance
_geom_bond_publ_flag
Cd1 O1 . 2.3017(15) yes
Cd1 O2 . 2.5072(18) yes
Cd1 O5 . 2.5367(16) yes
Cd1 O5 2_566 2.4716(16) yes
Cd1 O6 . 2.3264(15) yes
Cd1 N3 . 2.3186(17) yes
Cd1 N5 . 2.3435(17) yes
Cd1 C1 . 2.733(2) ?
O1 C1 . 1.264(3) ?
O5 Cd1 2_566 2.4716(16) ?
O5 C8 . 1.256(3) ?
O6 C8 . 1.253(3) ?
O8 N2 . 1.210(3) ?
N1 O3 . 1.220(3) ?
N1 O4 . 1.219(3) ?
N1 C4 . 1.472(3) ?
N2 O7 . 1.198(3) ?
N3 C15 . 1.330(3) ?
N3 C19 . 1.339(3) ?
N4 C20 . 1.127(4) ?
N5 C21 . 1.335(3) ?
N5 C25 . 1.331(3) ?
C1 O2 . 1.241(3) ?
C1 C2 . 1.508(3) ?
C2 C7 . 1.381(3) ?
C3 C2 . 1.388(3) ?
C3 C4 . 1.384(3) ?
C3 H3 . 0.9300 ?
C4 C5 . 1.378(3) ?
C5 C6 . 1.382(4) ?
C5 H5 . 0.9300 ?
C6 H6 . 0.9300 ?
C7 C6 . 1.397(3) ?
C7 H7 . 0.9300 ?
C8 C9 . 1.511(3) ?
C9 C10 . 1.393(3) ?
C9 C14 . 1.389(3) ?
C10 C11 . 1.387(3) ?
C10 H10 . 0.9300 ?
C11 N2 . 1.470(3) ?
C11 C12 . 1.377(3) ?
C12 C13 . 1.381(4) ?
C12 H12 . 0.9300 ?
C13 H13 . 0.9300 ?
C14 C13 . 1.386(3) ?
C14 H14 . 0.9300 ?
C15 C16 . 1.384(3) ?
C15 H15 . 0.9300 ?
C16 C17 . 1.387(3) ?
C16 C20 . 1.438(4) ?
C17 H17 . 0.9300 ?
C18 C17 . 1.381(4) ?
C18 H18 . 0.9300 ?
C19 C18 . 1.379(3) ?
C19 H19 . 0.9300 ?
C21 C22 . 1.387(3) ?
C21 H21 . 0.9300 ?
C22 C23 . 1.391(3) ?
C22 C26 . 1.443(3) ?
C23 C24 . 1.375(3) ?
C23 H23 . 0.9300 ?
C24 H24 . 0.9300 ?
C25 C24 . 1.380(3) ?
C25 H25 . 0.9300 ?
C26 N6 . 1.144(3) ?

loop_
_geom_hbond_atom_site_label_D
_geom_hbond_atom_site_label_H
_geom_hbond_atom_site_label_A
_geom_hbond_site_symmetry_A
_geom_hbond_distance_DH
_geom_hbond_distance_HA
_geom_hbond_distance_DA
_geom_hbond_angle_DHA
_geom_hbond_publ_flag
C14 H14 O1 2_566 0.93 2.20 3.108(3) 167 yes
C15 H15 O2 2_666 0.93 2.32 3.111(3) 143 yes
C23 H23 N4 1_454 0.93 2.38 3.236(5) 154 yes
C25 H25 O6 . 0.93 2.58 3.242(3) 128 yes
C10 H10 Cg3 2_666 0.93 3.26 4.186(3) 176 yes

loop_
_geom_torsion_atom_site_label_1
_geom_torsion_atom_site_label_2
_geom_torsion_atom_site_label_3
_geom_torsion_atom_site_label_4
_geom_torsion_site_symmetry_1
_geom_torsion_site_symmetry_4
_geom_torsion
O2 Cd1 O1 C1 . . -1.60(12)
O5 Cd1 O1 C1 . . 179.36(16)
O5 Cd1 O1 C1 2_566 . 174.69(14)
O6 Cd1 O1 C1 . . 5.3(2)
N3 Cd1 O1 C1 . . -97.04(14)
N5 Cd1 O1 C1 . . 91.44(14)
O1 Cd1 O2 C1 . . 1.62(12)
O5 Cd1 O2 C1 . . -178.89(11)
O5 Cd1 O2 C1 2_566 . -4.09(18)
O6 Cd1 O2 C1 . . -174.39(13)
N3 Cd1 O2 C1 . . 87.33(13)
N5 Cd1 O2 C1 . . -84.92(14)
O1 Cd1 O5 Cd1 . 2_566 -4.8(2)
O1 Cd1 O5 C8 . . -175.30(18)
O2 Cd1 O5 Cd1 . 2_566 176.53(8)
O2 Cd1 O5 C8 . . 6.03(18)
O5 Cd1 O5 Cd1 2_566 2_566 0.0
O5 Cd1 O5 C8 2_566 . -170.51(16)
O6 Cd1 O5 Cd1 . 2_566 170.93(10)
O6 Cd1 O5 C8 . . 0.42(12)
N3 Cd1 O5 Cd1 . 2_566 -88.28(7)
N3 Cd1 O5 C8 . . 101.21(13)
N5 Cd1 O5 Cd1 . 2_566 82.58(7)
N5 Cd1 O5 C8 . . -87.92(13)
O1 Cd1 O6 C8 . . 177.25(12)
O2 Cd1 O6 C8 . . -177.13(13)
O5 Cd1 O6 C8 . . -0.42(12)
O5 Cd1 O6 C8 2_566 . 10.98(16)
N3 Cd1 O6 C8 . . -83.38(13)
N5 Cd1 O6 C8 . . 91.63(13)
C1 Cd1 O6 C8 . . -179.99(12)
O1 Cd1 N3 C15 . . 146.88(17)
O1 Cd1 N3 C19 . . -30.50(17)
O2 Cd1 N3 C15 . . 92.75(17)
O2 Cd1 N3 C19 . . -84.63(17)
O5 Cd1 N3 C15 . . -51.27(16)
O5 Cd1 N3 C15 2_566 . -127.69(17)
O5 Cd1 N3 C19 . . 131.34(17)
O5 Cd1 N3 C19 2_566 . 54.93(17)
O6 Cd1 N3 C15 . . 1.62(17)
O6 Cd1 N3 C19 . . -175.77(17)
C1 Cd1 N3 C15 . . 119.69(17)
C1 Cd1 N3 C19 . . -57.69(17)
O1 Cd1 N5 C21 . . 25.91(17)
O1 Cd1 N5 C25 . . -152.4(2)
O2 Cd1 N5 C21 . . 80.15(18)
O2 Cd1 N5 C25 . . -98.16(19)
O5 Cd1 N5 C21 . . -135.83(17)
O5 Cd1 N5 C25 . . 45.86(19)
O5 Cd1 N5 C25 2_566 . 122.0(2)
O5 Cd1 N5 C21 2_566 . -59.69(17)
O6 Cd1 N5 C25 . . -7.57(19)
O6 Cd1 N5 C21 . . 170.74(18)
C1 Cd1 N5 C21 . . 53.30(18)
C1 Cd1 N5 C25 . . -125.0(2)
O1 Cd1 C1 O2 . . -177.1(2)
O2 Cd1 C1 O1 . . 177.1(2)
O5 Cd1 C1 O1 2_566 . -5.74(15)
O5 Cd1 C1 O2 2_566 . 177.13(13)
O6 Cd1 C1 O1 . . -176.54(13)
O6 Cd1 C1 O2 . . 6.33(15)
N3 Cd1 C1 O1 . . 83.11(14)
N3 Cd1 C1 O2 . . -94.02(14)
N5 Cd1 C1 O1 . . -87.76(14)
N5 Cd1 C1 O2 . . 95.10(14)
Cd1 O1 C1 O2 . . 3.1(2)
Cd1 O1 C1 C2 . . -176.08(15)
Cd1 O5 C8 O6 . . -0.7(2)
Cd1 O5 C8 O6 2_566 . -140.5(5)
Cd1 O5 C8 C9 . . 178.05(16)
Cd1 O5 C8 C9 2_566 . 38.3(7)
Cd1 O6 C8 O5 . . 0.8(2)
Cd1 O6 C8 C9 . . -177.99(15)
O3 N1 C4 C3 . . -3.3(3)
O3 N1 C4 C5 . . 178.5(2)
O4 N1 C4 C3 . . 176.7(2)
O4 N1 C4 C5 . . -1.5(3)
Cd1 N3 C15 C16 . . -178.18(17)
C19 N3 C15 C16 . . -0.7(3)
Cd1 N3 C19 C18 . . 177.4(2)
C15 N3 C19 C18 . . 0.0(4)
Cd1 N5 C21 C22 . . -178.82(17)
C25 N5 C21 C22 . . -0.5(3)
Cd1 N5 C25 C24 . . 179.2(2)
C21 N5 C25 C24 . . 0.8(4)
O1 C1 O2 Cd1 . . -2.9(2)
C2 C1 O2 Cd1 . . 176.33(17)
O1 C1 C2 C3 . . -15.8(3)
O1 C1 C2 C7 . . 161.6(2)
O2 C1 C2 C3 . . 164.9(2)
O2 C1 C2 C7 . . -17.6(3)
C1 C2 C7 C6 . . -176.7(2)
C3 C2 C7 C6 . . 0.7(4)
C4 C3 C2 C1 . . 177.69(18)
C4 C3 C2 C7 . . 0.2(3)
C2 C3 C4 N1 . . -179.25(18)
C2 C3 C4 C5 . . -1.1(3)
N1 C4 C5 C6 . . 179.1(2)
C3 C4 C5 C6 . . 0.9(4)
C4 C5 C6 C7 . . 0.1(4)
C2 C7 C6 C5 . . -0.9(4)
O5 C8 C9 C10 . . -176.4(2)
O5 C8 C9 C14 . . 3.1(3)
O6 C8 C9 C10 . . 2.4(3)
O6 C8 C9 C14 . . -178.1(2)
C8 C9 C10 C11 . . 178.96(19)
C14 C9 C10 C11 . . -0.6(3)
C8 C9 C14 C13 . . 179.8(2)
C10 C9 C14 C13 . . -0.6(4)
C9 C10 C11 N2 . . -179.8(2)
C9 C10 C11 C12 . . 1.4(4)
C10 C11 N2 O7 . . -7.6(4)
C10 C11 N2 O8 . . 173.3(3)
C12 C11 N2 O7 . . 171.3(3)
C12 C11 N2 O8 . . -7.7(4)
N2 C11 C12 C13 . . -179.7(3)
C10 C11 C12 C13 . . -0.9(4)
C11 C12 C13 C14 . . -0.4(5)
C9 C14 C13 C12 . . 1.2(5)
N3 C15 C16 C17 . . 0.9(4)
N3 C15 C16 C20 . . -177.6(3)
C15 C16 C17 C18 . . -0.2(4)
C20 C16 C17 C18 . . 178.2(3)
C19 C18 C17 C16 . . -0.4(4)
N3 C19 C18 C17 . . 0.6(4)
N5 C21 C22 C23 . . -0.3(4)
N5 C21 C22 C26 . . 178.2(2)
C21 C22 C23 C24 . . 0.6(4)
C26 C22 C23 C24 . . -177.8(3)
C22 C23 C24 C25 . . -0.3(4)
N5 C25 C24 C23 . . -0.5(5)

_cod_database_fobs_code 2242034
